data_4316045
loop_
_publ_author_name
'Yu-Chiao Liu'
'Ling-Kuang Tu'
'Tao-Hung Yen'
'Gene-Hsiang Lee'
'Shu-Ting Yang'
'Ming-Hsi Chiang'

_publ_section_title
;
 Secondary Coordination Sphere Interactions within the Biomimetic Iron
 Azadithiolate Complexes Related to Fe-Only Hydrogenase: Dynamic Measure
 of Electron Density about the Fe Sites
;
_journal_name_full 'Inorganic Chemistry'
_journal_page_first 6409
_journal_page_last 6420
_journal_paper_doi 10.1021/ic100484a
_journal_volume 49
_journal_year 2010
_chemical_formula_sum 'C26 H30 Fe4 N2 O12 S4'
_chemical_formula_weight 914.16
_chemical_name_systematic
; 
 ? 
;
_space_group_IT_number 14
_symmetry_cell_setting monoclinic
_symmetry_space_group_name_Hall '-P 2ybc'
_symmetry_space_group_name_H-M 'P 1 21/c 1'
_atom_sites_solution_hydrogens geom
_atom_sites_solution_primary direct
_atom_sites_solution_secondary difmap
_audit_creation_method SHELXL-97
_cell_angle_alpha 90.00
_cell_angle_beta 93.638(1)
_cell_angle_gamma 90.00
_cell_formula_units_Z 2
_cell_length_a 8.2708(3)
_cell_length_b 11.3863(4)
_cell_length_c 19.0016(7)
_cell_measurement_reflns_used 5536
_cell_measurement_temperature 150(2)
_cell_measurement_theta_max 27.45
_cell_measurement_theta_min 2.47
_cell_volume 1785.85(11)
_computing_cell_refinement 'Bruker SAINT'
_computing_data_collection 'Bruker SMART'
_computing_data_reduction 'Bruker SAINT'
_computing_molecular_graphics 'Bruker SHELXTL'
_computing_publication_material 'Bruker SHELXTL'
_computing_structure_refinement 'SHELXL-97 (Sheldrick, 1997)'
_computing_structure_solution 'SHELXS-97 (Sheldrick, 1990)'
_diffrn_ambient_temperature 150(2)
_diffrn_measured_fraction_theta_full 1.000
_diffrn_measured_fraction_theta_max 1.000
_diffrn_measurement_device_type 'BRUKER SMART APEXCCD area detector'
_diffrn_measurement_method 'omega scans'
_diffrn_radiation_monochromator graphite
_diffrn_radiation_source 'fine-focus sealed tube'
_diffrn_radiation_type MoK\a
_diffrn_radiation_wavelength 0.71073
_diffrn_reflns_av_R_equivalents 0.0286
_diffrn_reflns_av_sigmaI/netI 0.0280
_diffrn_reflns_limit_h_max 10
_diffrn_reflns_limit_h_min -10
_diffrn_reflns_limit_k_max 14
_diffrn_reflns_limit_k_min -14
_diffrn_reflns_limit_l_max 24
_diffrn_reflns_limit_l_min -21
_diffrn_reflns_number 13583
_diffrn_reflns_theta_full 27.50
_diffrn_reflns_theta_max 27.50
_diffrn_reflns_theta_min 2.09
_exptl_absorpt_coefficient_mu 1.885
_exptl_absorpt_correction_T_max 0.6500
_exptl_absorpt_correction_T_min 0.5344
_exptl_absorpt_correction_type multi-scan
_exptl_crystal_colour red
_exptl_crystal_density_diffrn 1.700
_exptl_crystal_density_meas ?
_exptl_crystal_density_method 'not measured'
_exptl_crystal_description rod
_exptl_crystal_F_000 928
_exptl_crystal_size_max 0.38
_exptl_crystal_size_mid 0.25
_exptl_crystal_size_min 0.25
_refine_diff_density_max 0.658
_refine_diff_density_min -0.228
_refine_diff_density_rms 0.069
_refine_ls_extinction_method none
_refine_ls_goodness_of_fit_ref 1.036
_refine_ls_hydrogen_treatment constr
_refine_ls_matrix_type full
_refine_ls_number_parameters 218
_refine_ls_number_reflns 4104
_refine_ls_number_restraints 0
_refine_ls_restrained_S_all 1.036
_refine_ls_R_factor_all 0.0321
_refine_ls_R_factor_gt 0.0284
_refine_ls_shift/su_max 0.001
_refine_ls_shift/su_mean 0.000
_refine_ls_structure_factor_coef Fsqd
_refine_ls_weighting_details 'calc w=1/[\s^2^(Fo^2^)+(0.0391P)^2^+0.5148P] where P=(Fo^2^+2Fc^2^)/3'
_refine_ls_weighting_scheme calc
_refine_ls_wR_factor_gt 0.0699
_refine_ls_wR_factor_ref 0.0719
_reflns_number_gt 3762
_reflns_number_total 4104
_reflns_threshold_expression >2sigma(I)
_cod_data_source_file ic100484a_si_003.cif
_cod_data_source_block ic12794
_cod_depositor_comments
;
The following automatic conversions were performed:

'_symmetry_cell_setting' value 'Monoclinic' changed to 'monoclinic'
according to the built-in table from CIF Core dictionary named
'cif_core.dic' version 2.4.1 from 2010-06-29.

Automatic conversion script
Id: cif_fix_values 1646 2011-03-28 12:23:43Z adriana 

The following automatic conversions were performed:

'_exptl_crystal_density_meas' value 'not_measured' was changed to '?'
- the value is perceived as not measured.

Automatic conversion script
Id: cif_fix_values 3008 2015-01-20 13:52:24Z robertas 
;
_cod_database_code 4316045

loop_
_symmetry_equiv_pos_as_xyz
'x, y, z'
'-x, y+1/2, -z+1/2'
'-x, -y, -z'
'x, -y-1/2, z-1/2'

loop_
_atom_site_label
_atom_site_type_symbol
_atom_site_fract_x
_atom_site_fract_y
_atom_site_fract_z
_atom_site_U_iso_or_equiv
_atom_site_adp_type
_atom_site_occupancy
_atom_site_symmetry_multiplicity
_atom_site_calc_flag
_atom_site_refinement_flags
_atom_site_disorder_assembly
_atom_site_disorder_group
Fe1 Fe 0.11597(3) 0.43739(2) 0.180701(14) 0.01759(8) Uani 1 1 d . . .
Fe2 Fe 0.34374(3) 0.58440(2) 0.196297(14) 0.01807(8) Uani 1 1 d . . .
S1 S 0.28241(5) 0.48655(4) 0.09553(2) 0.01712(10) Uani 1 1 d . . .
S2 S -0.07949(5) 0.36581(4) -0.18062(2) 0.01924(11) Uani 1 1 d . . .
N1 N 0.22801(18) 0.29510(13) -0.01278(8) 0.0190(3) Uani 1 1 d . . .
C1 C 0.2147(2) 0.30134(17) 0.20142(10) 0.0226(4) Uani 1 1 d . . .
C2 C -0.0502(2) 0.38131(17) 0.12381(11) 0.0228(4) Uani 1 1 d . . .
C3 C 0.0255(2) 0.43902(17) 0.26398(11) 0.0246(4) Uani 1 1 d . . .
C4 C 0.3357(2) 0.61481(19) 0.28898(11) 0.0272(4) Uani 1 1 d . . .
C5 C 0.4334(2) 0.71965(18) 0.16849(10) 0.0230(4) Uani 1 1 d . . .
C6 C 0.5250(2) 0.50060(18) 0.21255(10) 0.0237(4) Uani 1 1 d . . .
C7 C 0.4309(2) 0.37436(16) 0.07543(10) 0.0200(4) Uani 1 1 d . . .
H7A H 0.5416 0.4074 0.0810 0.024 Uiso 1 1 calc R . .
H7B H 0.4242 0.3074 0.1083 0.024 Uiso 1 1 calc R . .
C8 C 0.3952(2) 0.33284(17) -0.00007(10) 0.0202(4) Uani 1 1 d . . .
H8A H 0.4176 0.3976 -0.0328 0.024 Uiso 1 1 calc R . .
H8B H 0.4682 0.2667 -0.0098 0.024 Uiso 1 1 calc R . .
C9 C 0.1661(2) 0.31036(17) -0.08576(10) 0.0218(4) Uani 1 1 d . . .
H9A H 0.2058 0.2454 -0.1147 0.026 Uiso 1 1 calc R . .
H9B H 0.2078 0.3850 -0.1042 0.026 Uiso 1 1 calc R . .
C10 C -0.0180(2) 0.31205(17) -0.09230(10) 0.0207(4) Uani 1 1 d . . .
H10A H -0.0602 0.3644 -0.0561 0.025 Uiso 1 1 calc R . .
H10B H -0.0613 0.2321 -0.0855 0.025 Uiso 1 1 calc R . .
C11 C 0.1959(2) 0.17976(17) 0.01734(10) 0.0221(4) Uani 1 1 d . . .
H11A H 0.0771 0.1707 0.0187 0.026 Uiso 1 1 calc R . .
H11B H 0.2418 0.1792 0.0667 0.026 Uiso 1 1 calc R . .
C12 C 0.2605(3) 0.07313(18) -0.01971(13) 0.0333(5) Uani 1 1 d . . .
H12A H 0.2002 0.0631 -0.0660 0.040 Uiso 1 1 calc R . .
H12B H 0.3761 0.0858 -0.0282 0.040 Uiso 1 1 calc R . .
C13 C 0.2439(3) -0.03711(19) 0.02375(14) 0.0371(5) Uani 1 1 d . . .
H13A H 0.3160 -0.0321 0.0666 0.056 Uiso 1 1 calc R . .
H13B H 0.2734 -0.1056 -0.0039 0.056 Uiso 1 1 calc R . .
H13C H 0.1316 -0.0450 0.0367 0.056 Uiso 1 1 calc R . .
O1 O 0.27679(19) 0.21446(13) 0.21499(8) 0.0338(4) Uani 1 1 d . . .
O2 O -0.15102(18) 0.34609(15) 0.08687(8) 0.0358(4) Uani 1 1 d . . .
O3 O -0.0308(2) 0.44251(15) 0.31698(8) 0.0375(4) Uani 1 1 d . . .
O4 O 0.3349(2) 0.63268(16) 0.34759(8) 0.0441(4) Uani 1 1 d . . .
O5 O 0.48716(19) 0.80677(13) 0.15244(8) 0.0331(3) Uani 1 1 d . . .
O6 O 0.63998(19) 0.44706(15) 0.22174(9) 0.0359(4) Uani 1 1 d . . .

loop_
_atom_site_aniso_label
_atom_site_aniso_U_11
_atom_site_aniso_U_22
_atom_site_aniso_U_33
_atom_site_aniso_U_23
_atom_site_aniso_U_13
_atom_site_aniso_U_12
Fe1 0.01511(13) 0.01907(14) 0.01850(15) 0.00261(10) 0.00029(10) 0.00036(10)
Fe2 0.01663(14) 0.01962(14) 0.01767(15) -0.00068(10) -0.00112(10) -0.00047(10)
S1 0.0149(2) 0.0182(2) 0.0183(2) -0.00034(17) 0.00054(16) 0.00090(16)
S2 0.0188(2) 0.0202(2) 0.0186(2) 0.00036(17) 0.00095(17) 0.00293(17)
N1 0.0170(7) 0.0196(8) 0.0203(8) 0.0017(6) -0.0003(6) -0.0006(6)
C1 0.0185(9) 0.0264(10) 0.0230(10) 0.0031(8) 0.0009(7) -0.0003(8)
C2 0.0182(9) 0.0237(9) 0.0269(10) 0.0022(8) 0.0037(8) 0.0016(7)
C3 0.0236(10) 0.0234(10) 0.0267(11) 0.0046(8) 0.0010(8) 0.0012(8)
C4 0.0254(10) 0.0285(10) 0.0275(11) -0.0014(9) -0.0012(8) -0.0020(8)
C5 0.0215(9) 0.0291(10) 0.0181(9) -0.0034(8) -0.0002(7) 0.0016(8)
C6 0.0225(10) 0.0271(10) 0.0209(10) -0.0010(8) -0.0017(8) -0.0029(8)
C7 0.0133(8) 0.0210(9) 0.0257(10) -0.0014(7) 0.0009(7) 0.0032(7)
C8 0.0174(9) 0.0205(9) 0.0229(10) -0.0012(7) 0.0030(7) 0.0002(7)
C9 0.0206(9) 0.0229(9) 0.0220(10) 0.0025(7) 0.0023(7) 0.0024(7)
C10 0.0188(9) 0.0215(9) 0.0217(9) 0.0045(7) 0.0014(7) 0.0028(7)
C11 0.0228(9) 0.0228(9) 0.0205(9) 0.0023(7) 0.0010(7) -0.0018(7)
C12 0.0430(13) 0.0212(10) 0.0366(13) 0.0028(9) 0.0086(10) 0.0020(9)
C13 0.0398(13) 0.0245(11) 0.0470(15) 0.0082(10) 0.0034(11) 0.0005(9)
O1 0.0347(8) 0.0301(8) 0.0363(9) 0.0100(7) 0.0005(7) 0.0104(7)
O2 0.0236(8) 0.0448(9) 0.0382(9) -0.0057(7) -0.0046(7) -0.0048(7)
O3 0.0428(10) 0.0434(10) 0.0275(9) 0.0062(7) 0.0114(7) 0.0029(7)
O4 0.0555(11) 0.0541(11) 0.0227(9) -0.0066(8) 0.0020(7) -0.0055(9)
O5 0.0381(9) 0.0262(8) 0.0355(9) 0.0040(6) 0.0064(7) -0.0055(7)
O6 0.0260(8) 0.0435(9) 0.0374(9) 0.0004(7) -0.0048(7) 0.0095(7)

loop_
_atom_type_symbol
_atom_type_description
_atom_type_scat_dispersion_real
_atom_type_scat_dispersion_imag
_atom_type_scat_source
C C 0.0033 0.0016 'International Tables Vol C Tables 4.2.6.8 and 6.1.1.4'
H H 0.0000 0.0000 'International Tables Vol C Tables 4.2.6.8 and 6.1.1.4'
N N 0.0061 0.0033 'International Tables Vol C Tables 4.2.6.8 and 6.1.1.4'
O O 0.0106 0.0060 'International Tables Vol C Tables 4.2.6.8 and 6.1.1.4'
S S 0.1246 0.1234 'International Tables Vol C Tables 4.2.6.8 and 6.1.1.4'
Fe Fe 0.3463 0.8444 'International Tables Vol C Tables 4.2.6.8 and 6.1.1.4'

loop_
_geom_angle_atom_site_label_1
_geom_angle_atom_site_label_2
_geom_angle_atom_site_label_3
_geom_angle
_geom_angle_site_symmetry_1
_geom_angle_site_symmetry_3
_geom_angle_publ_flag
C1 Fe1 C3 91.43(9) . . ?
C1 Fe1 C2 98.33(9) . . ?
C3 Fe1 C2 100.78(9) . . ?
C1 Fe1 S1 94.71(6) . . ?
C3 Fe1 S1 159.48(7) . . ?
C2 Fe1 S1 97.68(6) . . ?
C1 Fe1 S2 156.96(6) . 3_565 ?
C3 Fe1 S2 85.83(7) . 3_565 ?
C2 Fe1 S2 104.65(6) . 3_565 ?
S1 Fe1 S2 80.873(18) . 3_565 ?
C1 Fe1 Fe2 102.85(6) . . ?
C3 Fe1 Fe2 103.88(7) . . ?
C2 Fe1 Fe2 146.83(6) . . ?
S1 Fe1 Fe2 55.655(14) . . ?
S2 Fe1 Fe2 56.033(14) 3_565 . ?
C6 Fe2 C4 90.93(9) . . ?
C6 Fe2 C5 98.66(9) . . ?
C4 Fe2 C5 99.42(9) . . ?
C6 Fe2 S1 91.38(6) . . ?
C4 Fe2 S1 155.42(7) . . ?
C5 Fe2 S1 104.41(6) . . ?
C6 Fe2 S2 161.91(7) . 3_565 ?
C4 Fe2 S2 89.16(7) . 3_565 ?
C5 Fe2 S2 99.17(6) . 3_565 ?
S1 Fe2 S2 81.243(18) . 3_565 ?
C6 Fe2 Fe1 106.14(7) . . ?
C4 Fe2 Fe1 99.73(7) . . ?
C5 Fe2 Fe1 148.22(6) . . ?
S1 Fe2 Fe1 56.232(14) . . ?
S2 Fe2 Fe1 56.098(14) 3_565 . ?
C7 S1 Fe2 113.98(6) . . ?
C7 S1 Fe1 115.08(6) . . ?
Fe2 S1 Fe1 68.113(16) . . ?
C10 S2 Fe2 114.54(6) . 3_565 ?
C10 S2 Fe1 111.22(6) . 3_565 ?
Fe2 S2 Fe1 67.869(16) 3_565 3_565 ?
C8 N1 C9 113.32(15) . . ?
C8 N1 C11 113.25(15) . . ?
C9 N1 C11 114.67(15) . . ?
O1 C1 Fe1 179.5(2) . . ?
O2 C2 Fe1 178.10(18) . . ?
O3 C3 Fe1 178.50(19) . . ?
O4 C4 Fe2 178.1(2) . . ?
O5 C5 Fe2 177.84(18) . . ?
O6 C6 Fe2 178.91(19) . . ?
C8 C7 S1 108.76(12) . . ?
N1 C8 C7 111.96(15) . . ?
N1 C9 C10 111.64(15) . . ?
C9 C10 S2 107.34(13) . . ?
N1 C11 C12 117.28(16) . . ?
C13 C12 C11 111.31(19) . . ?

loop_
_geom_bond_atom_site_label_1
_geom_bond_atom_site_label_2
_geom_bond_distance
_geom_bond_site_symmetry_2
_geom_bond_publ_flag
Fe1 C1 1.783(2) . ?
Fe1 C3 1.793(2) . ?
Fe1 C2 1.810(2) . ?
Fe1 S1 2.2606(5) . ?
Fe1 S2 2.2610(5) 3_565 ?
Fe1 Fe2 2.5234(4) . ?
Fe2 C6 1.787(2) . ?
Fe2 C4 1.800(2) . ?
Fe2 C5 1.803(2) . ?
Fe2 S1 2.2453(5) . ?
Fe2 S2 2.2592(5) 3_565 ?
S1 C7 1.8288(18) . ?
S2 C10 1.8279(18) . ?
S2 Fe2 2.2592(5) 3_565 ?
S2 Fe1 2.2610(5) 3_565 ?
N1 C8 1.454(2) . ?
N1 C9 1.458(2) . ?
N1 C11 1.464(2) . ?
C1 O1 1.137(2) . ?
C2 O2 1.129(2) . ?
C3 O3 1.136(3) . ?
C4 O4 1.133(3) . ?
C5 O5 1.137(2) . ?
C6 O6 1.134(2) . ?
C7 C8 1.521(3) . ?
C9 C10 1.520(3) . ?
C11 C12 1.518(3) . ?
C12 C13 1.514(3) . ?
